data_8106308
loop_
_publ_author_name
'Jia, Guo-Kai'
'Chen, Xiao-Ming'
'He, Fu-Lin'
'Chen, Xiu-Wen'
'Wang, Zong-Cheng'

_publ_section_title
;
 Crystal structure of 2-(3,4-dimethylphenyl)-1,8-naphthyridine, C16H14N2
;
_journal_issue 5
_journal_name_full 'Zeitschrift f\"ur Kristallographie - New Crystal Structures'
_journal_page_first 819
_journal_page_last 820
_journal_paper_doi 10.1515/ncrs-2018-0031
_journal_volume 233
_journal_year 2018
_chemical_formula_moiety 'C16 H14 N2 '
_chemical_formula_sum 'C16 H14 N2'
_chemical_formula_weight 234.29
_chemical_name_systematic
;
2-(3,4-dimethylphenyl)-1,8-naphthyridine
;
_space_group_IT_number 19
_space_group_name_Hall 'P 2ac 2ab'
_space_group_name_H-M_alt 'P 21 21 21'
_symmetry_cell_setting orthorhombic
_symmetry_Int_Tables_number 19
_symmetry_space_group_name_Hall 'P 2ac 2ab'
_symmetry_space_group_name_H-M 'P 21 21 21'
_cell_angle_alpha 90.0000
_cell_angle_beta 90.0000
_cell_angle_gamma 90.0000
_cell_formula_units_Z 4
_cell_length_a 6.449(8)
_cell_length_b 10.548(14)
_cell_length_c 17.84(2)
_cell_measurement_reflns_used 2042
_cell_measurement_temperature 296(2)
_cell_measurement_theta_max 23.72
_cell_measurement_theta_min 2.24
_cell_volume 1214(3)
_computing_cell_refinement 'SAINT v8.34A (Bruker, 2013) '
_computing_data_collection 'SAINT v8.34A (Bruker, 2013) '
_computing_data_reduction 'SAINT v8.34A (Bruker, 2013) '
_computing_molecular_graphics 'Olex2 (Dolomanov et al., 2009) '
_computing_publication_material 'Olex2 (Dolomanov et al., 2009) '
_computing_structure_refinement 'XL (Sheldrick, 2008) '
_computing_structure_solution 'SHELXS-97 (Sheldrick, 1990) '
_diffrn_ambient_temperature 296.15
_diffrn_measured_fraction_theta_full 0.997
_diffrn_measured_fraction_theta_max 0.997
_diffrn_measurement_device_type 'Bruker APEX-II CCD'
_diffrn_measurement_method \f
_diffrn_radiation_type 'Mo K\a'
_diffrn_radiation_wavelength 0.71075
_diffrn_reflns_av_R_equivalents 0.0583
_diffrn_reflns_limit_h_max 7
_diffrn_reflns_limit_h_min -7
_diffrn_reflns_limit_k_max 12
_diffrn_reflns_limit_k_min -12
_diffrn_reflns_limit_l_max 21
_diffrn_reflns_limit_l_min -21
_diffrn_reflns_number 10765
_diffrn_reflns_theta_full 25.00
_diffrn_reflns_theta_max 25.00
_exptl_absorpt_coefficient_mu 0.076
_exptl_absorpt_correction_T_max 0.7456
_exptl_absorpt_correction_T_min 0.6882
_exptl_absorpt_correction_type multi-scan
_exptl_absorpt_process_details
;
ADABS-2014/5 (Bruker,2014/5) was used for absorption correction.
wR2(int) was 0.1112 before and 0.0446 after correction.
The Ratio of minimum to maximum transmission is 0.9230.
The \l/2 correction factor is 0.00150.
;
_exptl_crystal_colour colorless
_exptl_crystal_density_diffrn 1.283
_exptl_crystal_density_method 'not measured'
_exptl_crystal_description block
_exptl_crystal_F_000 496
_exptl_crystal_size_max 0.30
_exptl_crystal_size_mid 0.26
_exptl_crystal_size_min 0.24
_refine_diff_density_max 0.112
_refine_diff_density_min -0.136
_refine_diff_density_rms 0.035
_refine_ls_abs_structure_details 'Flack H D (1983), Acta Cryst. A39, 876-881'
_refine_ls_abs_structure_Flack -1(4)
_refine_ls_extinction_method none
_refine_ls_goodness_of_fit_ref 0.999
_refine_ls_hydrogen_treatment constr
_refine_ls_matrix_type full
_refine_ls_number_parameters 165
_refine_ls_number_reflns 2133
_refine_ls_number_restraints 0
_refine_ls_restrained_S_all 0.999
_refine_ls_R_factor_all 0.0580
_refine_ls_R_factor_gt 0.0406
_refine_ls_shift/su_max 0.000
_refine_ls_shift/su_mean 0.000
_refine_ls_structure_factor_coef Fsqd
_refine_ls_weighting_details 'calc w=1/[\s^2^(Fo^2^)+(0.0469P)^2^+0.0000P] where P=(Fo^2^+2Fc^2^)/3'
_refine_ls_weighting_scheme calc
_refine_ls_wR_factor_gt 0.0857
_refine_ls_wR_factor_ref 0.0933
_cod_data_source_file suppl_ncrs-2018-0031_suppl.cif
_cod_data_source_block 1
_cod_original_cell_volume 1213(3)
_cod_original_sg_symbol_H-M 'P 21 21 21 '
_cod_original_formula_sum 'C16 H14 N2 '
_cod_database_code 8106308
_olex2_submission_special_instructions 'No special instructions were received'

loop_
_symmetry_equiv_pos_site_id
_symmetry_equiv_pos_as_xyz
1 +X,+Y,+Z
2 'x+1/2, -y+1/2, -z'
3 '-x, y+1/2, -z+1/2'
4 '-x+1/2, -y, z+1/2'

loop_
_atom_site_label
_atom_site_type_symbol
_atom_site_fract_x
_atom_site_fract_y
_atom_site_fract_z
_atom_site_U_iso_or_equiv
_atom_site_adp_type
_atom_site_occupancy
_atom_site_calc_flag
_atom_site_disorder_assembly
_atom_site_disorder_group
_atom_site_refinement_flags_posn
N1 N -0.0273(2) -0.80067(16) -0.11350(10) 0.0559(4) Uani 1 d . . .
N2 N 0.0449(3) -0.65154(17) -0.20386(10) 0.0688(5) Uani 1 d . . .
C1 C 0.1687(4) -1.2625(2) 0.11848(14) 0.0781(7) Uani 1 d . . .
H1A H 0.1812 -1.2338 0.1693 0.117 Uiso 1 calc . . GR
H1B H 0.3028 -1.2861 0.0998 0.117 Uiso 1 calc . . GR
H1C H 0.0778 -1.3345 0.1166 0.117 Uiso 1 calc . . GR
C2 C 0.0809(3) -1.15737(18) 0.07076(12) 0.0597(5) Uani 1 d . . .
C3 C -0.1196(3) -1.11146(18) 0.08247(12) 0.0600(5) Uani 1 d . . .
C4 C -0.1931(3) -1.01494(18) 0.03748(12) 0.0587(5) Uani 1 d . . .
H4 H -0.3259 -0.9840 0.0463 0.070 Uiso 1 calc . . R
C5 C -0.0777(3) -0.96187(18) -0.02032(11) 0.0529(5) Uani 1 d . . .
C6 C -0.1613(3) -0.86172(18) -0.07048(11) 0.0524(5) Uani 1 d . . .
C7 C -0.1014(3) -0.70983(18) -0.16082(11) 0.0549(5) Uani 1 d . . .
C8 C -0.3138(3) -0.67853(18) -0.16533(12) 0.0575(5) Uani 1 d . . .
C9 C -0.3727(4) -0.5812(2) -0.21463(13) 0.0716(6) Uani 1 d . . .
H9 H -0.5113 -0.5576 -0.2185 0.086 Uiso 1 calc . . R
C10 C -0.2273(4) -0.5219(2) -0.25650(14) 0.0765(6) Uani 1 d . . .
H10 H -0.2631 -0.4566 -0.2891 0.092 Uiso 1 calc . . R
C11 C -0.0207(4) -0.5620(2) -0.24929(14) 0.0749(6) Uani 1 d . . .
H11 H 0.0778 -0.5220 -0.2791 0.090 Uiso 1 calc . . R
C12 C -0.3765(3) -0.8368(2) -0.07332(13) 0.0647(6) Uani 1 d . . .
H12 H -0.4666 -0.8824 -0.0428 0.078 Uiso 1 calc . . R
C13 C -0.4521(3) -0.7474(2) -0.12003(14) 0.0680(6) Uani 1 d . . .
H13 H -0.5939 -0.7315 -0.1222 0.082 Uiso 1 calc . . R
C14 C 0.1989(3) -1.10362(19) 0.01422(12) 0.0638(6) Uani 1 d . . .
H14 H 0.3334 -1.1326 0.0064 0.077 Uiso 1 calc . . R
C15 C 0.1221(3) -1.00794(19) -0.03096(12) 0.0609(6) Uani 1 d . . .
H15 H 0.2047 -0.9742 -0.0687 0.073 Uiso 1 calc . . R
C16 C -0.2536(4) -1.1658(2) 0.14321(13) 0.0800(7) Uani 1 d . . .
H16A H -0.3844 -1.1223 0.1439 0.120 Uiso 1 calc . . GR
H16B H -0.1860 -1.1555 0.1908 0.120 Uiso 1 calc . . GR
H16C H -0.2764 -1.2543 0.1338 0.120 Uiso 1 calc . . GR

loop_
_atom_site_aniso_label
_atom_site_aniso_U_11
_atom_site_aniso_U_22
_atom_site_aniso_U_33
_atom_site_aniso_U_23
_atom_site_aniso_U_13
_atom_site_aniso_U_12
N1 0.0541(9) 0.0585(10) 0.0552(10) 0.0006(9) -0.0027(8) -0.0022(8)
N2 0.0736(11) 0.0674(11) 0.0655(11) 0.0090(10) -0.0017(10) -0.0072(10)
C1 0.0906(17) 0.0687(14) 0.0750(16) 0.0083(13) -0.0040(15) 0.0061(12)
C2 0.0705(13) 0.0512(11) 0.0574(13) -0.0029(11) -0.0021(11) -0.0010(10)
C3 0.0700(12) 0.0500(12) 0.0600(14) -0.0020(11) 0.0079(11) -0.0047(10)
C4 0.0565(11) 0.0537(12) 0.0658(14) -0.0035(11) 0.0076(10) -0.0032(10)
C5 0.0526(11) 0.0482(11) 0.0578(13) -0.0034(10) 0.0024(9) -0.0046(9)
C6 0.0535(11) 0.0504(11) 0.0533(12) -0.0072(10) 0.0037(10) -0.0024(9)
C7 0.0616(12) 0.0526(12) 0.0504(12) -0.0051(10) -0.0022(10) -0.0008(10)
C8 0.0639(13) 0.0524(12) 0.0562(13) -0.0123(11) -0.0044(11) 0.0100(10)
C9 0.0839(15) 0.0677(15) 0.0634(14) -0.0094(12) -0.0093(13) 0.0208(13)
C10 0.1093(19) 0.0610(14) 0.0591(15) -0.0003(12) -0.0085(14) 0.0129(14)
C11 0.0955(18) 0.0665(14) 0.0627(15) 0.0045(13) -0.0026(13) -0.0083(13)
C12 0.0544(11) 0.0651(13) 0.0745(15) -0.0002(12) 0.0084(11) 0.0007(11)
C13 0.0536(11) 0.0728(15) 0.0777(16) -0.0088(13) 0.0016(12) 0.0126(11)
C14 0.0590(12) 0.0652(13) 0.0674(15) 0.0008(13) 0.0039(11) 0.0075(11)
C15 0.0576(11) 0.0634(14) 0.0617(14) -0.0006(11) 0.0050(10) -0.0015(10)
C16 0.0904(18) 0.0682(14) 0.0816(18) 0.0081(14) 0.0211(14) -0.0035(14)

loop_
_atom_type_symbol
_atom_type_description
_atom_type_scat_dispersion_real
_atom_type_scat_dispersion_imag
_atom_type_scat_source
C C 0.0033 0.0016
;
International Tables Vol C Tables 4.2.6.8 and 6.1.1.4
;
H H 0.000 0.000
;
International Tables Vol C Tables 4.2.6.8 and 6.1.1.4
;
N N 0.006 0.003
;
International Tables Vol C Tables 4.2.6.8 and 6.1.1.4
;

loop_
_geom_angle_atom_site_label_1
_geom_angle_atom_site_label_2
_geom_angle_atom_site_label_3
_geom_angle
_geom_angle_site_symmetry_1
_geom_angle_site_symmetry_3
C6 N1 C7 118.20(18) . .
C11 N2 C7 116.7(2) . .
H1A C1 H1B 109.5 . .
H1A C1 H1C 109.5 . .
H1B C1 H1C 109.5 . .
C2 C1 H1A 109.5 . .
C2 C1 H1B 109.5 . .
C2 C1 H1C 109.5 . .
C3 C2 C1 121.2(2) . .
C14 C2 C1 120.4(2) . .
C14 C2 C3 118.4(2) . .
C2 C3 C16 120.6(2) . .
C4 C3 C2 119.1(2) . .
C4 C3 C16 120.3(2) . .
C3 C4 H4 118.5 . .
C3 C4 C5 123.0(2) . .
C5 C4 H4 118.5 . .
C4 C5 C6 122.64(19) . .
C4 C5 C15 117.18(19) . .
C15 C5 C6 120.17(17) . .
N1 C6 C5 117.31(17) . .
N1 C6 C12 122.0(2) . .
C12 C6 C5 120.66(18) . .
N1 C7 C8 122.67(19) . .
N2 C7 N1 115.0(2) . .
N2 C7 C8 122.3(2) . .
C9 C8 C7 118.0(2) . .
C9 C8 C13 124.5(2) . .
C13 C8 C7 117.5(2) . .
C8 C9 H9 120.1 . .
C10 C9 C8 119.8(2) . .
C10 C9 H9 120.1 . .
C9 C10 H10 121.0 . .
C9 C10 C11 117.9(2) . .
C11 C10 H10 121.0 . .
N2 C11 C10 125.3(2) . .
N2 C11 H11 117.3 . .
C10 C11 H11 117.3 . .
C6 C12 H12 119.8 . .
C13 C12 C6 120.5(2) . .
C13 C12 H12 119.8 . .
C8 C13 H13 120.4 . .
C12 C13 C8 119.1(2) . .
C12 C13 H13 120.4 . .
C2 C14 H14 119.1 . .
C15 C14 C2 121.7(2) . .
C15 C14 H14 119.1 . .
C5 C15 H15 119.7 . .
C14 C15 C5 120.5(2) . .
C14 C15 H15 119.7 . .
C3 C16 H16A 109.5 . .
C3 C16 H16B 109.5 . .
C3 C16 H16C 109.5 . .
H16A C16 H16B 109.5 . .
H16A C16 H16C 109.5 . .
H16B C16 H16C 109.5 . .

loop_
_geom_bond_atom_site_label_1
_geom_bond_atom_site_label_2
_geom_bond_distance
_geom_bond_site_symmetry_2
N1 C6 1.323(3) .
N1 C7 1.364(3) .
N2 C7 1.363(3) .
N2 C11 1.314(3) .
C1 H1A 0.9600 .
C1 H1B 0.9600 .
C1 H1C 0.9600 .
C1 C2 1.508(3) .
C2 C3 1.396(3) .
C2 C14 1.385(3) .
C3 C4 1.380(3) .
C3 C16 1.500(3) .
C4 H4 0.9300 .
C4 C5 1.389(3) .
C5 C6 1.486(3) .
C5 C15 1.390(3) .
C6 C12 1.413(3) .
C7 C8 1.411(3) .
C8 C9 1.404(3) .
C8 C13 1.406(3) .
C9 H9 0.9300 .
C9 C10 1.352(3) .
C10 H10 0.9300 .
C10 C11 1.404(4) .
C11 H11 0.9300 .
C12 H12 0.9300 .
C12 C13 1.350(3) .
C13 H13 0.9300 .
C14 H14 0.9300 .
C14 C15 1.383(3) .
C15 H15 0.9300 .
C16 H16A 0.9600 .
C16 H16B 0.9600 .
C16 H16C 0.9600 .

loop_
_geom_torsion_atom_site_label_1
_geom_torsion_atom_site_label_2
_geom_torsion_atom_site_label_3
_geom_torsion_atom_site_label_4
_geom_torsion
_geom_torsion_site_symmetry_1
_geom_torsion_site_symmetry_2
_geom_torsion_site_symmetry_3
_geom_torsion_site_symmetry_4
N1 C6 C12 C13 -0.9(3) . . . .
N1 C7 C8 C9 178.42(17) . . . .
N1 C7 C8 C13 -1.7(3) . . . .
N2 C7 C8 C9 -1.9(3) . . . .
N2 C7 C8 C13 178.06(19) . . . .
C1 C2 C3 C4 179.88(18) . . . .
C1 C2 C3 C16 0.1(3) . . . .
C1 C2 C14 C15 179.34(18) . . . .
C2 C3 C4 C5 1.1(3) . . . .
C2 C14 C15 C5 0.5(3) . . . .
C3 C2 C14 C15 -0.9(3) . . . .
C3 C4 C5 C6 177.39(17) . . . .
C3 C4 C5 C15 -1.5(3) . . . .
C4 C5 C6 N1 166.99(18) . . . .
C4 C5 C6 C12 -15.1(3) . . . .
C4 C5 C15 C14 0.7(3) . . . .
C5 C6 C12 C13 -178.73(18) . . . .
C6 N1 C7 N2 -179.51(17) . . . .
C6 N1 C7 C8 0.2(3) . . . .
C6 C5 C15 C14 -178.23(17) . . . .
C6 C12 C13 C8 -0.6(3) . . . .
C7 N1 C6 C5 178.94(16) . . . .
C7 N1 C6 C12 1.1(3) . . . .
C7 N2 C11 C10 0.3(3) . . . .
C7 C8 C9 C10 0.8(3) . . . .
C7 C8 C13 C12 1.8(3) . . . .
C8 C9 C10 C11 0.7(3) . . . .
C9 C8 C13 C12 -178.32(19) . . . .
C9 C10 C11 N2 -1.4(4) . . . .
C11 N2 C7 N1 -178.95(17) . . . .
C11 N2 C7 C8 1.3(3) . . . .
C13 C8 C9 C10 -179.1(2) . . . .
C14 C2 C3 C4 0.2(3) . . . .
C14 C2 C3 C16 -179.66(18) . . . .
C15 C5 C6 N1 -14.2(3) . . . .
C15 C5 C6 C12 163.74(19) . . . .
C16 C3 C4 C5 -179.10(18) . . . .
